data_1513150
loop_
_publ_author_name
'Das, Paramita'
'Ray, Suman'
'Mukhopadhyay, Chhanda'

_publ_section_title
;
 Exploitation of Dual Character of CN Moiety in the Synthesis of Uniquely
 Decorated 3H-Pyrroles: A Rare Observation.
;
_journal_issue 22
_journal_name_full 'Organic letters'
_journal_page_first 5622
_journal_page_last 5625
_journal_paper_doi 10.1021/ol402950a
_journal_volume 15
_journal_year 2013
_chemical_formula_sum 'C24 H19 N3 S'
_chemical_formula_weight 381.49
_chemical_name_systematic
; 
 ? 
;
_space_group_IT_number 14
_symmetry_space_group_name_Hall '-P 2ybc'
_symmetry_space_group_name_H-M 'P 1 21/c 1'
_atom_sites_solution_hydrogens geom
_atom_sites_solution_primary direct
_atom_sites_solution_secondary difmap
_audit_creation_method SHELXL-97
_cell_angle_alpha 90.00
_cell_angle_beta 107.099(3)
_cell_angle_gamma 90.00
_cell_formula_units_Z 4
_cell_length_a 8.8370(19)
_cell_length_b 15.942(4)
_cell_length_c 14.955(3)
_cell_measurement_temperature 296(2)
_cell_volume 2013.7(8)
_computing_structure_refinement 'SHELXL-97 (Sheldrick, 2008)'
_computing_structure_solution 'SHELXS-97 (Sheldrick, 2008)'
_diffrn_ambient_temperature 296(2)
_diffrn_measured_fraction_theta_full 0.959
_diffrn_measured_fraction_theta_max 0.959
_diffrn_radiation_monochromator graphite
_diffrn_radiation_source 'fine-focus sealed tube'
_diffrn_radiation_type MoK\a
_diffrn_radiation_wavelength 0.71073
_diffrn_reflns_av_R_equivalents 0.0453
_diffrn_reflns_av_sigmaI/netI 0.0516
_diffrn_reflns_limit_h_max 9
_diffrn_reflns_limit_h_min -10
_diffrn_reflns_limit_k_max 18
_diffrn_reflns_limit_k_min -18
_diffrn_reflns_limit_l_max 16
_diffrn_reflns_limit_l_min -14
_diffrn_reflns_number 8311
_diffrn_reflns_theta_full 23.91
_diffrn_reflns_theta_max 23.91
_diffrn_reflns_theta_min 1.91
_exptl_absorpt_coefficient_mu 0.175
_exptl_absorpt_correction_T_max 0.988
_exptl_absorpt_correction_T_min 0.984
_exptl_absorpt_correction_type empirical
_exptl_crystal_density_diffrn 1.262
_exptl_crystal_density_method 'not measured'
_exptl_crystal_F_000 800
_exptl_crystal_size_max 0.09
_exptl_crystal_size_mid 0.08
_exptl_crystal_size_min 0.07
_refine_diff_density_max 0.272
_refine_diff_density_min -0.317
_refine_diff_density_rms 0.042
_refine_ls_extinction_method none
_refine_ls_goodness_of_fit_ref 0.894
_refine_ls_hydrogen_treatment mixed
_refine_ls_matrix_type full
_refine_ls_number_parameters 259
_refine_ls_number_reflns 2991
_refine_ls_number_restraints 0
_refine_ls_restrained_S_all 0.894
_refine_ls_R_factor_all 0.0736
_refine_ls_R_factor_gt 0.0463
_refine_ls_shift/su_max 0.000
_refine_ls_shift/su_mean 0.000
_refine_ls_structure_factor_coef Fsqd
_refine_ls_weighting_details 'calc w=1/[\s^2^(Fo^2^)+(0.0956P)^2^+0.1771P] where P=(Fo^2^+2Fc^2^)/3'
_refine_ls_weighting_scheme calc
_refine_ls_wR_factor_gt 0.1248
_refine_ls_wR_factor_ref 0.1474
_reflns_number_gt 2031
_reflns_number_total 2991
_reflns_threshold_expression >2sigma(I)
_cod_data_source_file ol402950a_si_006.cif
_cod_data_source_block a
_cod_original_cell_volume 2013.8(8)
_cod_original_sg_symbol_H-M 'P 21/c'
_cod_database_code 1513150

loop_
_symmetry_equiv_pos_as_xyz
'x, y, z'
'-x, y+1/2, -z+1/2'
'-x, -y, -z'
'x, -y-1/2, z-1/2'

loop_
_atom_site_label
_atom_site_type_symbol
_atom_site_fract_x
_atom_site_fract_y
_atom_site_fract_z
_atom_site_U_iso_or_equiv
_atom_site_adp_type
_atom_site_occupancy
_atom_site_symmetry_multiplicity
_atom_site_calc_flag
_atom_site_refinement_flags
S1 S 0.47468(10) 0.86930(5) 0.24225(5) 0.0792(3) Uani 1 1 d .
N1 N 0.4377(2) 0.91451(11) 0.06056(14) 0.0516(5) Uani 1 1 d .
N2 N 0.3516(3) 0.93371(14) -0.10006(16) 0.0549(6) Uani 1 1 d .
H30 H 0.416(3) 0.9827(19) -0.0927(18) 0.082 Uiso 1 1 d .
H31 H 0.277(3) 0.9230(18) -0.152(2) 0.082 Uiso 1 1 d .
N3 N 0.1729(4) 0.68830(16) 0.1603(2) 0.0975(9) Uani 1 1 d .
C1 C 0.9867(5) 0.9330(4) 0.2824(4) 0.1304(17) Uani 1 1 d .
H1 H 1.0930 0.9460 0.2926 0.157 Uiso 1 1 calc R
C2 C 0.9187(6) 0.8687(4) 0.2229(3) 0.1225(15) Uani 1 1 d .
H2 H 0.9784 0.8385 0.1921 0.147 Uiso 1 1 calc R
C3 C 0.7620(5) 0.8494(2) 0.2092(2) 0.0890(10) Uani 1 1 d .
H3 H 0.7159 0.8054 0.1698 0.107 Uiso 1 1 calc R
C4 C 0.6730(3) 0.89484(15) 0.25358(18) 0.0624(7) Uani 1 1 d .
C5 C 0.3957(3) 0.85960(14) 0.12218(18) 0.0536(7) Uani 1 1 d .
C6 C 0.2828(3) 0.80431(14) 0.07929(17) 0.0526(6) Uani 1 1 d .
C7 C 0.2355(3) 0.82015(14) -0.02465(16) 0.0492(6) Uani 1 1 d .
C8 C 0.2745(3) 0.74324(15) -0.07806(18) 0.0548(7) Uani 1 1 d .
H8A H 0.1945 0.7006 -0.0822 0.066 Uiso 1 1 calc R
H8B H 0.2677 0.7605 -0.1413 0.066 Uiso 1 1 calc R
C9 C 0.4350(3) 0.70477(14) -0.03447(17) 0.0539(7) Uani 1 1 d .
C10 C 0.4506(4) 0.63191(16) 0.0173(2) 0.0715(8) Uani 1 1 d .
H10 H 0.3612 0.6069 0.0265 0.086 Uiso 1 1 calc R
C11 C 0.5972(5) 0.59574(19) 0.0557(2) 0.0907(10) Uani 1 1 d .
H11 H 0.6062 0.5466 0.0903 0.109 Uiso 1 1 calc R
C12 C 0.7288(4) 0.6322(2) 0.0427(3) 0.0902(11) Uani 1 1 d .
H12 H 0.8277 0.6082 0.0693 0.108 Uiso 1 1 calc R
C13 C 0.3481(3) 0.89331(13) -0.02318(18) 0.0464(6) Uani 1 1 d .
C14 C 0.5702(3) 0.73935(17) -0.0470(2) 0.0655(7) Uani 1 1 d .
H14 H 0.5624 0.7881 -0.0822 0.079 Uiso 1 1 calc R
C15 C 0.7163(4) 0.7033(2) -0.0088(2) 0.0824(9) Uani 1 1 d .
H15 H 0.8061 0.7276 -0.0182 0.099 Uiso 1 1 calc R
C16 C 0.0644(3) 0.84927(14) -0.06623(19) 0.0534(7) Uani 1 1 d .
C17 C -0.0160(4) 0.8397(2) -0.1587(2) 0.0829(9) Uani 1 1 d .
H17 H 0.0332 0.8132 -0.1980 0.100 Uiso 1 1 calc R
C18 C -0.1699(4) 0.8689(2) -0.1952(3) 0.0995(12) Uani 1 1 d .
H18 H -0.2230 0.8611 -0.2583 0.119 Uiso 1 1 calc R
C19 C -0.2429(4) 0.90852(19) -0.1396(3) 0.0839(10) Uani 1 1 d .
H19 H -0.3454 0.9289 -0.1645 0.101 Uiso 1 1 calc R
C20 C -0.1660(4) 0.91848(18) -0.0473(3) 0.0849(10) Uani 1 1 d .
H20 H -0.2167 0.9448 -0.0085 0.102 Uiso 1 1 calc R
C21 C -0.0130(4) 0.88969(17) -0.0106(2) 0.0713(8) Uani 1 1 d .
H21 H 0.0390 0.8976 0.0526 0.086 Uiso 1 1 calc R
C22 C 0.2214(3) 0.73964(17) 0.1238(2) 0.0655(7) Uani 1 1 d .
C23 C 0.7427(5) 0.95850(19) 0.3113(2) 0.0920(10) Uani 1 1 d .
H23 H 0.6836 0.9900 0.3413 0.110 Uiso 1 1 calc R
C24 C 0.8997(6) 0.9767(3) 0.3255(3) 0.1283(16) Uani 1 1 d .
H24 H 0.9463 1.0200 0.3659 0.154 Uiso 1 1 calc R

loop_
_atom_site_aniso_label
_atom_site_aniso_U_11
_atom_site_aniso_U_22
_atom_site_aniso_U_33
_atom_site_aniso_U_23
_atom_site_aniso_U_13
_atom_site_aniso_U_12
S1 0.0973(7) 0.0989(6) 0.0453(5) 0.0005(4) 0.0269(4) -0.0171(4)
N1 0.0623(13) 0.0525(11) 0.0430(14) 0.0017(9) 0.0202(11) -0.0062(9)
N2 0.0596(15) 0.0606(12) 0.0480(14) 0.0081(11) 0.0211(11) -0.0038(11)
N3 0.133(2) 0.0765(16) 0.105(2) 0.0132(15) 0.070(2) -0.0176(16)
C1 0.087(3) 0.132(4) 0.154(5) 0.054(4) 0.007(3) -0.003(3)
C2 0.100(4) 0.166(5) 0.107(4) 0.031(3) 0.039(3) 0.045(3)
C3 0.099(3) 0.091(2) 0.072(2) -0.0058(17) 0.016(2) 0.018(2)
C4 0.085(2) 0.0530(14) 0.0455(16) 0.0038(12) 0.0132(14) -0.0006(13)
C5 0.0653(17) 0.0536(13) 0.0466(17) 0.0024(11) 0.0238(13) -0.0011(12)
C6 0.0626(16) 0.0502(13) 0.0521(17) 0.0030(11) 0.0281(13) -0.0020(12)
C7 0.0528(15) 0.0510(12) 0.0486(17) 0.0022(11) 0.0224(12) -0.0026(11)
C8 0.0556(16) 0.0536(13) 0.0556(17) -0.0046(11) 0.0171(13) -0.0023(11)
C9 0.0606(17) 0.0539(13) 0.0475(17) -0.0110(11) 0.0163(13) 0.0004(12)
C10 0.078(2) 0.0623(16) 0.074(2) 0.0046(14) 0.0220(17) 0.0058(14)
C11 0.109(3) 0.0682(18) 0.086(3) 0.0112(17) 0.015(2) 0.023(2)
C12 0.075(2) 0.090(2) 0.092(3) -0.0072(19) 0.004(2) 0.0246(19)
C13 0.0489(15) 0.0475(12) 0.0485(17) 0.0040(12) 0.0231(13) 0.0056(10)
C14 0.0612(18) 0.0633(15) 0.075(2) -0.0036(14) 0.0251(15) 0.0032(13)
C15 0.061(2) 0.087(2) 0.097(3) -0.0173(19) 0.0207(18) 0.0060(16)
C16 0.0537(16) 0.0505(13) 0.0599(19) 0.0042(12) 0.0227(14) -0.0034(11)
C17 0.065(2) 0.125(3) 0.061(2) 0.0017(18) 0.0211(16) 0.0267(18)
C18 0.074(2) 0.142(3) 0.079(3) 0.015(2) 0.017(2) 0.029(2)
C19 0.061(2) 0.080(2) 0.117(3) 0.018(2) 0.034(2) 0.0132(15)
C20 0.073(2) 0.0768(19) 0.117(3) -0.0085(19) 0.046(2) 0.0102(16)
C21 0.067(2) 0.0685(16) 0.082(2) -0.0134(15) 0.0290(17) 0.0026(14)
C22 0.083(2) 0.0593(15) 0.066(2) 0.0031(14) 0.0392(16) -0.0027(14)
C23 0.100(3) 0.0733(19) 0.089(3) -0.0154(18) 0.008(2) -0.0043(18)
C24 0.111(4) 0.089(3) 0.150(4) -0.005(3) -0.016(3) -0.017(3)

loop_
_atom_type_symbol
_atom_type_description
_atom_type_scat_dispersion_real
_atom_type_scat_dispersion_imag
_atom_type_scat_source
C C 0.0033 0.0016 'International Tables Vol C Tables 4.2.6.8 and 6.1.1.4'
H H 0.0000 0.0000 'International Tables Vol C Tables 4.2.6.8 and 6.1.1.4'
N N 0.0061 0.0033 'International Tables Vol C Tables 4.2.6.8 and 6.1.1.4'
S S 0.1246 0.1234 'International Tables Vol C Tables 4.2.6.8 and 6.1.1.4'

loop_
_geom_angle_atom_site_label_1
_geom_angle_atom_site_label_2
_geom_angle_atom_site_label_3
_geom_angle
C5 S1 C4 101.96(12)
C13 N1 C5 105.3(2)
C13 N2 H30 117.6(16)
C13 N2 H31 118(2)
H30 N2 H31 122(3)
C24 C1 C2 119.8(5)
C24 C1 H1 120.1
C2 C1 H1 120.1
C1 C2 C3 119.5(4)
C1 C2 H2 120.2
C3 C2 H2 120.2
C4 C3 C2 120.3(4)
C4 C3 H3 119.8
C2 C3 H3 119.8
C23 C4 C3 118.9(3)
C23 C4 S1 119.2(3)
C3 C4 S1 121.8(2)
C6 C5 N1 113.6(2)
C6 C5 S1 124.73(19)
N1 C5 S1 121.56(19)
C5 C6 C22 125.8(2)
C5 C6 C7 108.9(2)
C22 C6 C7 125.2(2)
C6 C7 C16 114.31(19)
C6 C7 C13 97.53(19)
C16 C7 C13 109.62(18)
C6 C7 C8 111.17(19)
C16 C7 C8 111.88(19)
C13 C7 C8 111.51(18)
C9 C8 C7 114.9(2)
C9 C8 H8A 108.5
C7 C8 H8A 108.5
C9 C8 H8B 108.5
C7 C8 H8B 108.5
H8A C8 H8B 107.5
C14 C9 C10 117.8(3)
C14 C9 C8 121.5(2)
C10 C9 C8 120.7(2)
C11 C10 C9 120.7(3)
C11 C10 H10 119.6
C9 C10 H10 119.6
C12 C11 C10 119.9(3)
C12 C11 H11 120.0
C10 C11 H11 120.0
C15 C12 C11 120.4(3)
C15 C12 H12 119.8
C11 C12 H12 119.8
N1 C13 N2 122.7(2)
N1 C13 C7 114.7(2)
N2 C13 C7 122.6(2)
C15 C14 C9 121.5(3)
C15 C14 H14 119.3
C9 C14 H14 119.3
C12 C15 C14 119.7(3)
C12 C15 H15 120.2
C14 C15 H15 120.2
C17 C16 C21 117.3(3)
C17 C16 C7 122.5(2)
C21 C16 C7 120.2(3)
C16 C17 C18 121.3(3)
C16 C17 H17 119.4
C18 C17 H17 119.4
C19 C18 C17 120.3(3)
C19 C18 H18 119.8
C17 C18 H18 119.8
C18 C19 C20 119.6(3)
C18 C19 H19 120.2
C20 C19 H19 120.2
C19 C20 C21 120.3(3)
C19 C20 H20 119.9
C21 C20 H20 119.9
C20 C21 C16 121.1(3)
C20 C21 H21 119.4
C16 C21 H21 119.4
N3 C22 C6 179.2(3)
C4 C23 C24 120.4(4)
C4 C23 H23 119.8
C24 C23 H23 119.8
C1 C24 C23 121.0(4)
C1 C24 H24 119.5
C23 C24 H24 119.5

loop_
_geom_bond_atom_site_label_1
_geom_bond_atom_site_label_2
_geom_bond_distance
S1 C5 1.732(3)
S1 C4 1.758(3)
N1 C13 1.314(3)
N1 C5 1.398(3)
N2 C13 1.326(3)
N2 H30 0.95(3)
N2 H31 0.87(3)
N3 C22 1.135(3)
C1 C24 1.336(6)
C1 C2 1.374(7)
C1 H1 0.9300
C2 C3 1.375(6)
C2 H2 0.9300
C3 C4 1.374(4)
C3 H3 0.9300
C4 C23 1.357(4)
C5 C6 1.344(3)
C6 C22 1.419(4)
C6 C7 1.508(3)
C7 C16 1.528(3)
C7 C13 1.529(3)
C7 C8 1.556(3)
C8 C9 1.506(3)
C8 H8A 0.9700
C8 H8B 0.9700
C9 C14 1.378(3)
C9 C10 1.380(4)
C10 C11 1.379(4)
C10 H10 0.9300
C11 C12 1.365(5)
C11 H11 0.9300
C12 C15 1.357(5)
C12 H12 0.9300
C14 C15 1.374(4)
C14 H14 0.9300
C15 H15 0.9300
C16 C17 1.365(4)
C16 C21 1.382(4)
C17 C18 1.389(4)
C17 H17 0.9300
C18 C19 1.350(5)
C18 H18 0.9300
C19 C20 1.358(4)
C19 H19 0.9300
C20 C21 1.380(4)
C20 H20 0.9300
C21 H21 0.9300
C23 C24 1.371(5)
C23 H23 0.9300
C24 H24 0.9300
